data_1546298
loop_
_publ_author_name
'Guarnieri-Ib\'a\~nez, Alejandro'
'Medina, Florian'
'Besnard, C\'eline'
'Kidd, Sarah L.'
'Spring, David R.'
'Lacour, Jerome'

_publ_section_title
;
 Diversity-Oriented Synthesis of Heterocycles and Macrocycles by
 Controlled Reactions of Oxetanes with \a-Iminocarbenes
;
_journal_name_full 'Chem. Sci.'
_journal_paper_doi 10.1039/C7SC00964J
_journal_year 2017
_chemical_formula_moiety 'C32 H42 N2 O7 S'
_chemical_formula_sum 'C32 H42 N2 O7 S'
_chemical_formula_weight 598.73
_chemical_name_systematic
;
 ?
;
_space_group_crystal_system monoclinic
_space_group_IT_number 14
_space_group_name_Hall '-P 2ybc'
_space_group_name_H-M_alt 'P 1 21/c 1'
_symmetry_space_group_name_Hall '-P 2ybc'
_symmetry_space_group_name_H-M 'P 1 21/c 1'
_atom_sites_solution_hydrogens geom
_atom_sites_solution_primary direct
_audit_creation_date 2014-02-10
_audit_creation_method
;
Olex2 1.2-beta
(compiled 2014.01.22 svn.r2872 for OlexSys, GUI svn.r4747)
;
_audit_update_record
;
2015-12-21 deposited with the CCDC.
2017-06-07 downloaded from the CCDC.
;
_cell_angle_alpha 90
_cell_angle_beta 92.7036(16)
_cell_angle_gamma 90
_cell_formula_units_Z 4
_cell_length_a 9.20537(16)
_cell_length_b 23.7526(5)
_cell_length_c 14.5525(3)
_cell_measurement_reflns_used 7429
_cell_measurement_temperature 180.00(10)
_cell_measurement_theta_max 72.4190
_cell_measurement_theta_min 3.6760
_cell_volume 3178.38(11)
_computing_cell_refinement
;
CrysAlisPro, Agilent Technologies,
Version 1.171.37.31 (release 14-01-2014 CrysAlis171 .NET)
(compiled Jan 14 2014,18:38:05)
;
_computing_data_collection
;
CrysAlisPro, Agilent Technologies,
Version 1.171.37.31 (release 14-01-2014 CrysAlis171 .NET)
(compiled Jan 14 2014,18:38:05)
;
_computing_data_reduction
;
CrysAlisPro, Agilent Technologies,
Version 1.171.37.31 (release 14-01-2014 CrysAlis171 .NET)
(compiled Jan 14 2014,18:38:05)
;
_computing_molecular_graphics 'Olex2 (Dolomanov et al., 2009)'
_computing_publication_material 'Olex2 (Dolomanov et al., 2009)'
_computing_structure_refinement 'ShelXL (Sheldrick, 2008)'
_computing_structure_solution 'ShelXS (Sheldrick, 2008)'
_diffrn_ambient_environment N~2~
_diffrn_ambient_temperature 180.00(10)
_diffrn_detector 'CCD plate'
_diffrn_detector_area_resol_mean 10.4679
_diffrn_detector_type Atlas
_diffrn_measured_fraction_theta_full 0.999
_diffrn_measured_fraction_theta_max 0.975
_diffrn_measurement_device 'four-circle diffractometer'
_diffrn_measurement_device_type 'SuperNova, Dual, Cu at zero, Atlas'
_diffrn_measurement_method '\w scans'
_diffrn_orient_matrix_UB_11 -0.0067897000
_diffrn_orient_matrix_UB_12 -0.0584265000
_diffrn_orient_matrix_UB_13 -0.0459773000
_diffrn_orient_matrix_UB_21 0.0369149000
_diffrn_orient_matrix_UB_22 0.0268331000
_diffrn_orient_matrix_UB_23 -0.0924135000
_diffrn_orient_matrix_UB_31 0.1632607000
_diffrn_orient_matrix_UB_32 -0.0084919000
_diffrn_orient_matrix_UB_33 0.0241488000
_diffrn_radiation_monochromator mirror
_diffrn_radiation_probe x-ray
_diffrn_radiation_type CuK\a
_diffrn_radiation_wavelength 1.54184
_diffrn_reflns_av_R_equivalents 0.0165
_diffrn_reflns_av_unetI/netI 0.0204
_diffrn_reflns_Laue_measured_fraction_full 0.999
_diffrn_reflns_Laue_measured_fraction_max 0.975
_diffrn_reflns_limit_h_max 11
_diffrn_reflns_limit_h_min -7
_diffrn_reflns_limit_k_max 27
_diffrn_reflns_limit_k_min -29
_diffrn_reflns_limit_l_max 17
_diffrn_reflns_limit_l_min -16
_diffrn_reflns_number 12141
_diffrn_reflns_point_group_measured_fraction_full 0.999
_diffrn_reflns_point_group_measured_fraction_max 0.975
_diffrn_reflns_theta_full 67.684
_diffrn_reflns_theta_max 72.460
_diffrn_reflns_theta_min 3.565
_diffrn_source 'sealed X-ray tube'
_diffrn_source_type 'SuperNova (Cu) X-ray Source'
_exptl_absorpt_coefficient_mu 1.302
_exptl_absorpt_correction_T_max 0.953
_exptl_absorpt_correction_T_min 0.913
_exptl_absorpt_correction_type analytical
_exptl_absorpt_process_details
;
CrysAlisPro, Agilent Technologies,
Version 1.171.37.31 (release 14-01-2014 CrysAlis171 .NET)
(compiled Jan 14 2014,18:38:05)
Analytical numeric absorption correction using a multifaceted crystal
            model based on expressions derived by R.C. Clark & J.S. Reid.
(Clark, R. C. & Reid, J. S. (1995). Acta Cryst. A51, 887-897)
Empirical absorption correction using spherical harmonics,
 implemented in SCALE3 ABSPACK scaling algorithm.
;
_exptl_crystal_colour colourless
_exptl_crystal_colour_primary colourless
_exptl_crystal_density_diffrn 1.251
_exptl_crystal_description block
_exptl_crystal_F_000 1280
_exptl_crystal_size_max 0.3563
_exptl_crystal_size_mid 0.2427
_exptl_crystal_size_min 0.1806
_refine_diff_density_max 0.586
_refine_diff_density_min -0.578
_refine_diff_density_rms 0.044
_refine_ls_extinction_method none
_refine_ls_goodness_of_fit_ref 1.024
_refine_ls_hydrogen_treatment constr
_refine_ls_matrix_type full
_refine_ls_number_parameters 385
_refine_ls_number_reflns 6139
_refine_ls_number_restraints 0
_refine_ls_restrained_S_all 1.024
_refine_ls_R_factor_all 0.0507
_refine_ls_R_factor_gt 0.0481
_refine_ls_shift/su_max 0.001
_refine_ls_shift/su_mean 0.000
_refine_ls_structure_factor_coef Fsqd
_refine_ls_weighting_details 'w=1/[\s^2^(Fo^2^)+(0.0504P)^2^+2.2533P] where P=(Fo^2^+2Fc^2^)/3'
_refine_ls_weighting_scheme calc
_refine_ls_wR_factor_gt 0.1176
_refine_ls_wR_factor_ref 0.1196
_reflns_Friedel_coverage 0.000
_reflns_number_gt 5743
_reflns_number_total 6139
_reflns_threshold_expression 'I > 2\s(I)'
_cod_data_source_file c7sc00964j2.cif
_cod_data_source_block agi-57-3-1
_cod_original_cell_volume 3178.39(10)
_cod_database_code 1546298
_shelxl_version_number 2013-4
_chemical_oxdiff_formula 'C32 H42 N2 O7 S1'
_shelx_space_group_comment
;
The symmetry employed for this shelxl refinement is uniquely defined
by the following loop, which should always be used as a source of
symmetry information in preference to the above space-group names.
They are only intended as comments.
;
_reflns_odcompleteness_completeness 99.90
_reflns_odcompleteness_iscentric 1
_reflns_odcompleteness_theta 66.97
_olex2_refinement_description
;
1. Fixed Uiso
 At 1.2 times of:
  All C(H) groups, All C(H,H) groups
 At 1.5 times of:
  All C(H,H,H) groups
2. Rigid body (RIGU) restrains
 C40
 with sigma for 1-2 distances of 0.004 and sigma for 1-3 distances of 0.004
 C33
 with sigma for 1-2 distances of 0.004 and sigma for 1-3 distances of 0.004
3.a Secondary CH2 refined with riding coordinates:
 C14(H14A,H14B), C8(H8A,H8B), C22(H22A,H22B), C6(H6A,H6B), C12(H12A,H12B),
 C18(H18A,H18B), C3(H3A,H3B)
3.b Aromatic/amide H refined with riding coordinates:
 C27(H27), C36(H36), C26(H26), C35(H35), C37(H37), C38(H38), C24(H24),
 C25(H25), C28(H28), C21(H21)
3.c Idealised Me refined as rotating group:
 C31(H31A,H31B,H31C), C16(H16A,H16B,H16C), C5(H5A,H5B,H5C), C17(H17A,H17B,
 H17C), C10(H10A,H10B,H10C), C11(H11A,H11B,H11C)
;

loop_
_space_group_symop_operation_xyz
'x, y, z'
'-x, y+1/2, -z+1/2'
'-x, -y, -z'
'x, -y-1/2, z-1/2'

loop_
_atom_site_label
_atom_site_type_symbol
_atom_site_fract_x
_atom_site_fract_y
_atom_site_fract_z
_atom_site_U_iso_or_equiv
_atom_site_adp_type
_atom_site_occupancy
_atom_site_site_symmetry_order
_atom_site_calc_flag
_atom_site_refinement_flags_posn
S1 S 1.02179(4) 0.66386(2) 0.36716(3) 0.03136(12) Uani 1 1 d .
O7 O 0.78979(14) 0.57598(6) 0.03916(9) 0.0398(3) Uani 1 1 d .
O1 O 0.5317(4) 0.65451(8) 0.47718(16) 0.1307(14) Uani 1 1 d .
O2 O 0.4930(3) 0.52915(10) 0.24473(13) 0.1132(11) Uani 1 1 d .
O30 O 1.00813(15) 0.63041(6) 0.44841(9) 0.0437(3) Uani 1 1 d .
O19 O 0.60692(13) 0.67528(6) 0.24820(9) 0.0376(3) Uani 1 1 d .
O29 O 1.16026(13) 0.66905(6) 0.32781(10) 0.0409(3) Uani 1 1 d .
O13 O 0.52816(15) 0.67025(5) 0.03044(9) 0.0392(3) Uani 1 1 d .
N32 N 0.53098(15) 0.60156(6) 0.34588(10) 0.0298(3) Uani 1 1 d .
N2 N 0.90582(15) 0.64010(6) 0.28777(10) 0.0288(3) Uani 1 1 d .
C31 C 1.0862(2) 0.57897(11) 0.08126(15) 0.0509(5) Uani 1 1 d .
H31A H 1.1010 0.5417 0.0542 0.076 Uiso 1 1 calc GR
H31B H 1.1791 0.5933 0.1072 0.076 Uiso 1 1 calc GR
H31C H 1.0479 0.6048 0.0336 0.076 Uiso 1 1 calc GR
C16 C 0.4773(2) 0.78522(9) 0.19988(14) 0.0408(4) Uani 1 1 d .
H16A H 0.4058 0.7909 0.2468 0.061 Uiso 1 1 calc GR
H16B H 0.4722 0.8166 0.1562 0.061 Uiso 1 1 calc GR
H16C H 0.5751 0.7834 0.2295 0.061 Uiso 1 1 calc GR
C27 C 0.9064(2) 0.81524(9) 0.17357(15) 0.0437(5) Uani 1 1 d .
H27 H 0.8452 0.8146 0.1191 0.052 Uiso 1 1 calc R
C9 C 0.6055(2) 0.60006(8) -0.07496(12) 0.0338(4) Uani 1 1 d .
C14 C 0.5500(2) 0.72354(7) 0.07184(12) 0.0336(4) Uani 1 1 d .
H14A H 0.5330 0.7536 0.0254 0.040 Uiso 1 1 calc R
H14B H 0.6514 0.7267 0.0972 0.040 Uiso 1 1 calc R
C36 C 0.2176(3) 0.51787(12) 0.5421(2) 0.0738(10) Uani 1 1 d .
H36 H 0.1609 0.5130 0.5944 0.089 Uiso 1 1 calc R
C4 C 0.97749(19) 0.57429(8) 0.15767(13) 0.0350(4) Uani 1 1 d .
C8 C 0.64784(19) 0.56117(8) 0.00531(13) 0.0344(4) Uani 1 1 d .
H8A H 0.5780 0.5653 0.0546 0.041 Uiso 1 1 calc R
H8B H 0.6462 0.5215 -0.0155 0.041 Uiso 1 1 calc R
C34 C 0.3841(2) 0.57022(8) 0.45879(16) 0.0449(5) Uani 1 1 d .
C26 C 1.0133(2) 0.85567(10) 0.18417(16) 0.0485(5) Uani 1 1 d .
H26 H 1.0258 0.8829 0.1373 0.058 Uiso 1 1 calc R
C22 C 0.9575(2) 0.73259(8) 0.39526(13) 0.0387(4) Uani 1 1 d .
H22A H 0.8528 0.7301 0.4074 0.046 Uiso 1 1 calc R
H22B H 1.0094 0.7454 0.4526 0.046 Uiso 1 1 calc R
C35 C 0.3046(4) 0.56478(11) 0.5363(2) 0.0837(11) Uani 1 1 d .
H35 H 0.3096 0.5923 0.5838 0.100 Uiso 1 1 calc R
C40 C 0.4712(3) 0.55031(10) 0.31683(13) 0.0491(6) Uani 1 1 d .
C33 C 0.4870(3) 0.61510(9) 0.43396(16) 0.0544(6) Uani 1 1 d .
C37 C 0.2111(2) 0.47833(13) 0.47456(19) 0.0659(8) Uani 1 1 d .
H37 H 0.1507 0.4463 0.4807 0.079 Uiso 1 1 calc R
C38 C 0.2911(3) 0.48404(13) 0.39703(16) 0.0692(9) Uani 1 1 d .
H38 H 0.2866 0.4565 0.3497 0.083 Uiso 1 1 calc R
C24 C 1.0851(2) 0.81663(9) 0.33133(15) 0.0449(5) Uani 1 1 d .
H24 H 1.1474 0.8173 0.3853 0.054 Uiso 1 1 calc R
C25 C 1.1020(2) 0.85640(10) 0.26324(18) 0.0525(6) Uani 1 1 d .
H25 H 1.1752 0.8844 0.2710 0.063 Uiso 1 1 calc R
C15 C 0.44443(19) 0.73024(8) 0.14881(12) 0.0324(4) Uani 1 1 d .
C5 C 1.0434(2) 0.53786(10) 0.23537(15) 0.0477(5) Uani 1 1 d .
H5A H 0.9725 0.5331 0.2829 0.072 Uiso 1 1 calc GR
H5B H 1.1309 0.5562 0.2621 0.072 Uiso 1 1 calc GR
H5C H 1.0691 0.5009 0.2109 0.072 Uiso 1 1 calc GR
C17 C 0.2873(2) 0.73180(9) 0.10816(15) 0.0443(5) Uani 1 1 d .
H17A H 0.2665 0.6970 0.0739 0.066 Uiso 1 1 calc GR
H17B H 0.2752 0.7641 0.0667 0.066 Uiso 1 1 calc GR
H17C H 0.2200 0.7353 0.1581 0.066 Uiso 1 1 calc GR
C39 C 0.3776(2) 0.53121(9) 0.39087(13) 0.0415(5) Uani 1 1 d .
C28 C 0.8877(2) 0.77574(8) 0.24158(13) 0.0372(4) Uani 1 1 d .
H28 H 0.8129 0.7483 0.2339 0.045 Uiso 1 1 calc R
C6 C 0.8391(2) 0.54583(8) 0.11852(12) 0.0349(4) Uani 1 1 d .
H6A H 0.8596 0.5062 0.1023 0.042 Uiso 1 1 calc R
H6B H 0.7636 0.5461 0.1648 0.042 Uiso 1 1 calc R
C10 C 0.7058(2) 0.59095(9) -0.15398(14) 0.0423(4) Uani 1 1 d .
H10A H 0.6778 0.6165 -0.2047 0.063 Uiso 1 1 calc GR
H10B H 0.6975 0.5519 -0.1753 0.063 Uiso 1 1 calc GR
H10C H 0.8065 0.5986 -0.1327 0.063 Uiso 1 1 calc GR
C11 C 0.4476(2) 0.58757(9) -0.10664(15) 0.0445(5) Uani 1 1 d .
H11A H 0.3839 0.5944 -0.0557 0.067 Uiso 1 1 calc GR
H11B H 0.4390 0.5482 -0.1260 0.067 Uiso 1 1 calc GR
H11C H 0.4189 0.6122 -0.1584 0.067 Uiso 1 1 calc GR
C20 C 0.64336(18) 0.63142(7) 0.30252(11) 0.0265(3) Uani 1 1 d .
C12 C 0.6193(2) 0.66122(8) -0.04374(13) 0.0355(4) Uani 1 1 d .
H12A H 0.7215 0.6695 -0.0241 0.043 Uiso 1 1 calc R
H12B H 0.5906 0.6867 -0.0953 0.043 Uiso 1 1 calc R
C21 C 0.77887(18) 0.61511(7) 0.32197(11) 0.0284(3) Uani 1 1 d .
H21 H 0.7925 0.5839 0.3624 0.034 Uiso 1 1 calc R
C18 C 0.45618(18) 0.68012(8) 0.21374(13) 0.0343(4) Uani 1 1 d .
H18A H 0.3918 0.6856 0.2656 0.041 Uiso 1 1 calc R
H18B H 0.4259 0.6453 0.1807 0.041 Uiso 1 1 calc R
C23 C 0.9775(2) 0.77574(8) 0.32133(13) 0.0348(4) Uani 1 1 d .
C3 C 0.94358(19) 0.63472(8) 0.19055(11) 0.0314(4) Uani 1 1 d .
H3A H 1.0294 0.6587 0.1807 0.038 Uiso 1 1 calc R
H3B H 0.8618 0.6497 0.1513 0.038 Uiso 1 1 calc R

loop_
_atom_site_aniso_label
_atom_site_aniso_U_11
_atom_site_aniso_U_22
_atom_site_aniso_U_33
_atom_site_aniso_U_23
_atom_site_aniso_U_13
_atom_site_aniso_U_12
S1 0.0242(2) 0.0403(2) 0.0292(2) 0.00315(17) -0.00282(15) -0.00136(16)
O7 0.0349(7) 0.0483(8) 0.0355(7) 0.0074(6) -0.0063(5) -0.0099(6)
O1 0.255(4) 0.0501(11) 0.0977(17) -0.0423(11) 0.121(2) -0.0675(16)
O2 0.194(3) 0.1044(17) 0.0451(10) -0.0332(11) 0.0467(13) -0.1057(18)
O30 0.0420(7) 0.0546(9) 0.0334(7) 0.0111(6) -0.0088(6) -0.0052(6)
O19 0.0209(6) 0.0423(7) 0.0495(8) 0.0193(6) -0.0001(5) -0.0007(5)
O29 0.0229(6) 0.0549(8) 0.0446(7) 0.0016(6) -0.0012(5) -0.0021(6)
O13 0.0460(8) 0.0303(7) 0.0422(7) -0.0047(5) 0.0112(6) -0.0054(6)
N32 0.0255(7) 0.0330(8) 0.0314(7) 0.0037(6) 0.0054(6) -0.0027(6)
N2 0.0218(7) 0.0368(8) 0.0278(7) 0.0013(6) 0.0006(5) -0.0016(6)
C31 0.0349(10) 0.0706(15) 0.0480(12) -0.0135(11) 0.0110(9) -0.0009(10)
C16 0.0393(10) 0.0418(10) 0.0413(10) -0.0054(8) 0.0013(8) 0.0084(8)
C27 0.0400(11) 0.0467(11) 0.0438(11) 0.0036(9) -0.0046(8) 0.0027(9)
C9 0.0336(9) 0.0324(9) 0.0351(9) -0.0026(7) -0.0019(7) -0.0014(7)
C14 0.0413(10) 0.0258(8) 0.0340(9) 0.0025(7) 0.0035(7) -0.0010(7)
C36 0.0583(15) 0.0633(16) 0.104(2) 0.0464(17) 0.0489(16) 0.0216(13)
C4 0.0287(9) 0.0436(10) 0.0328(9) -0.0022(8) 0.0017(7) 0.0056(8)
C8 0.0312(9) 0.0329(9) 0.0390(10) -0.0016(7) -0.0007(7) -0.0039(7)
C34 0.0422(11) 0.0347(10) 0.0599(13) 0.0162(9) 0.0261(10) 0.0114(8)
C26 0.0398(11) 0.0483(12) 0.0575(13) 0.0145(10) 0.0043(9) -0.0002(9)
C22 0.0402(10) 0.0440(10) 0.0320(9) -0.0052(8) 0.0023(7) -0.0025(8)
C35 0.113(2) 0.0409(13) 0.104(2) 0.0159(14) 0.083(2) 0.0154(14)
C40 0.0605(13) 0.0570(13) 0.0297(10) -0.0001(9) 0.0002(9) -0.0326(11)
C33 0.0803(16) 0.0298(10) 0.0570(13) -0.0005(9) 0.0437(12) 0.0006(10)
C37 0.0332(11) 0.090(2) 0.0728(17) 0.0530(16) -0.0129(11) -0.0221(12)
C38 0.0739(17) 0.0899(19) 0.0420(12) 0.0220(12) -0.0178(11) -0.0536(15)
C24 0.0361(10) 0.0465(11) 0.0510(12) -0.0016(9) -0.0096(9) -0.0050(9)
C25 0.0356(11) 0.0468(12) 0.0743(16) 0.0083(11) -0.0055(10) -0.0103(9)
C15 0.0282(9) 0.0331(9) 0.0355(9) 0.0026(7) -0.0006(7) 0.0042(7)
C5 0.0451(11) 0.0484(12) 0.0487(12) -0.0024(9) -0.0079(9) 0.0187(9)
C17 0.0348(10) 0.0468(11) 0.0504(12) 0.0055(9) -0.0080(9) 0.0068(9)
C39 0.0310(9) 0.0559(12) 0.0366(10) 0.0165(9) -0.0077(8) -0.0146(9)
C28 0.0304(9) 0.0370(10) 0.0437(10) -0.0018(8) -0.0035(8) -0.0024(7)
C6 0.0363(9) 0.0357(9) 0.0328(9) 0.0010(7) 0.0009(7) 0.0006(8)
C10 0.0481(11) 0.0424(11) 0.0364(10) -0.0049(8) 0.0019(8) 0.0008(9)
C11 0.0384(11) 0.0427(11) 0.0513(12) -0.0011(9) -0.0085(9) -0.0008(9)
C20 0.0254(8) 0.0284(8) 0.0260(8) 0.0002(6) 0.0031(6) -0.0027(6)
C12 0.0408(10) 0.0330(9) 0.0330(9) 0.0016(7) 0.0048(7) -0.0021(8)
C21 0.0258(8) 0.0300(8) 0.0295(8) 0.0031(7) 0.0017(6) 0.0000(6)
C18 0.0191(8) 0.0441(10) 0.0395(10) 0.0084(8) 0.0011(7) 0.0005(7)
C23 0.0302(9) 0.0375(10) 0.0366(9) -0.0040(7) 0.0018(7) 0.0005(7)
C3 0.0279(8) 0.0391(9) 0.0271(8) 0.0035(7) 0.0009(6) -0.0002(7)

loop_
_atom_type_symbol
_atom_type_description
_atom_type_scat_dispersion_real
_atom_type_scat_dispersion_imag
_atom_type_scat_source
C C 0.0181 0.0091 'International Tables Vol C Tables 4.2.6.8 and 6.1.1.4'
H H 0.0000 0.0000 'International Tables Vol C Tables 4.2.6.8 and 6.1.1.4'
N N 0.0311 0.0180 'International Tables Vol C Tables 4.2.6.8 and 6.1.1.4'
O O 0.0492 0.0322 'International Tables Vol C Tables 4.2.6.8 and 6.1.1.4'
S S 0.3331 0.5567 'International Tables Vol C Tables 4.2.6.8 and 6.1.1.4'

loop_
_exptl_crystal_face_index_h
_exptl_crystal_face_index_k
_exptl_crystal_face_index_l
_exptl_crystal_face_perp_dist
_exptl_oxdiff_crystal_face_indexfrac_h
_exptl_oxdiff_crystal_face_indexfrac_k
_exptl_oxdiff_crystal_face_indexfrac_l
_exptl_oxdiff_crystal_face_x
_exptl_oxdiff_crystal_face_y
_exptl_oxdiff_crystal_face_z
0 -1 0 0.0903 0.0008 -1.0002 0.0001 0.0584 -0.0268 0.0086
0 1 0 0.0903 -0.0008 1.0002 -0.0001 -0.0584 0.0268 -0.0086
1 0 0 0.1722 1.0005 0.0026 0.0017 -0.0070 0.0368 0.1634
-1 0 0 0.1722 -1.0005 -0.0026 -0.0017 0.0070 -0.0368 -0.1634
0 0 1 0.1360 -0.0008 -0.0000 1.0002 -0.0460 -0.0925 0.0240
0 1 1 0.0825 -0.0016 1.0002 1.0001 -0.1044 -0.0656 0.0154
0 -1 -1 0.1065 0.0016 -1.0002 -1.0001 0.1044 0.0656 -0.0154
0 1 -1 0.0754 0.0000 1.0002 -1.0003 -0.0124 0.1193 -0.0326

loop_
_geom_angle_atom_site_label_1
_geom_angle_atom_site_label_2
_geom_angle_atom_site_label_3
_geom_angle
O30 S1 N2 108.13(8)
O30 S1 C22 105.90(9)
O29 S1 O30 119.54(9)
O29 S1 N2 108.17(8)
O29 S1 C22 108.91(9)
N2 S1 C22 105.31(8)
C6 O7 C8 114.36(14)
C20 O19 C18 118.15(13)
C14 O13 C12 112.58(14)
C40 N32 C33 110.58(16)
C40 N32 C20 125.78(15)
C33 N32 C20 122.56(16)
C21 N2 S1 114.63(11)
C21 N2 C3 122.23(14)
C3 N2 S1 122.04(11)
C26 C27 C28 120.38(19)
C8 C9 C11 108.51(16)
C8 C9 C12 109.50(15)
C10 C9 C8 110.48(16)
C10 C9 C11 110.20(16)
C10 C9 C12 108.37(16)
C12 C9 C11 109.77(16)
O13 C14 C15 108.91(14)
C37 C36 C35 121.4(2)
C31 C4 C3 107.72(17)
C5 C4 C31 109.13(17)
C5 C4 C6 108.70(17)
C5 C4 C3 112.04(15)
C6 C4 C31 108.81(16)
C6 C4 C3 110.38(15)
O7 C8 C9 108.28(14)
C35 C34 C33 129.5(2)
C39 C34 C35 121.7(2)
C39 C34 C33 108.72(17)
C27 C26 C25 119.6(2)
C23 C22 S1 113.89(13)
C36 C35 C34 117.3(3)
O2 C40 N32 123.81(19)
O2 C40 C39 129.8(2)
N32 C40 C39 106.36(17)
O1 C33 N32 123.8(2)
O1 C33 C34 130.2(2)
N32 C33 C34 105.89(19)
C36 C37 C38 121.0(2)
C39 C38 C37 117.6(3)
C25 C24 C23 120.40(19)
C26 C25 C24 120.5(2)
C16 C15 C17 109.17(16)
C14 C15 C16 109.17(15)
C14 C15 C17 109.90(16)
C18 C15 C16 111.15(16)
C18 C15 C14 110.21(14)
C18 C15 C17 107.22(15)
C34 C39 C40 108.30(17)
C34 C39 C38 120.9(2)
C38 C39 C40 130.8(2)
C27 C28 C23 120.54(18)
O7 C6 C4 108.05(15)
O19 C20 N32 118.74(14)
C21 C20 O19 124.09(15)
C21 C20 N32 117.11(15)
O13 C12 C9 109.13(15)
C20 C21 N2 125.79(16)
O19 C18 C15 108.31(14)
C24 C23 C22 120.82(18)
C24 C23 C28 118.64(18)
C28 C23 C22 120.53(17)
N2 C3 C4 115.81(14)

loop_
_geom_bond_atom_site_label_1
_geom_bond_atom_site_label_2
_geom_bond_distance
S1 O30 1.4349(14)
S1 O29 1.4271(13)
S1 N2 1.6360(14)
S1 C22 1.790(2)
O7 C8 1.419(2)
O7 C6 1.415(2)
O1 C33 1.190(3)
O2 C40 1.189(3)
O19 C20 1.341(2)
O19 C18 1.458(2)
O13 C14 1.412(2)
O13 C12 1.414(2)
N32 C40 1.393(3)
N32 C33 1.400(2)
N32 C20 1.426(2)
N2 C21 1.421(2)
N2 C3 1.478(2)
C31 C4 1.535(3)
C16 C15 1.526(3)
C27 C26 1.379(3)
C27 C28 1.381(3)
C9 C8 1.525(3)
C9 C10 1.524(3)
C9 C11 1.533(3)
C9 C12 1.526(3)
C14 C15 1.525(2)
C36 C35 1.377(4)
C36 C37 1.358(4)
C4 C5 1.527(3)
C4 C6 1.529(3)
C4 C3 1.549(3)
C34 C35 1.380(3)
C34 C33 1.482(3)
C34 C39 1.354(3)
C26 C25 1.379(3)
C22 C23 1.503(3)
C40 C39 1.482(3)
C37 C38 1.382(4)
C38 C39 1.380(3)
C24 C25 1.383(3)
C24 C23 1.390(3)
C15 C17 1.537(2)
C15 C18 1.521(2)
C28 C23 1.393(3)
C20 C21 1.324(2)

loop_
_geom_torsion_atom_site_label_1
_geom_torsion_atom_site_label_2
_geom_torsion_atom_site_label_3
_geom_torsion_atom_site_label_4
_geom_torsion
S1 N2 C21 C20 121.30(17)
S1 N2 C3 C4 103.06(16)
S1 C22 C23 C24 -105.66(19)
S1 C22 C23 C28 74.8(2)
O2 C40 C39 C34 -178.1(3)
O2 C40 C39 C38 0.3(5)
O30 S1 N2 C21 29.11(15)
O30 S1 N2 C3 -139.15(14)
O30 S1 C22 C23 174.02(13)
O19 C20 C21 N2 -1.3(3)
O29 S1 N2 C21 159.92(12)
O29 S1 N2 C3 -8.34(16)
O29 S1 C22 C23 44.27(16)
O13 C14 C15 C16 174.54(15)
O13 C14 C15 C17 -65.75(19)
O13 C14 C15 C18 52.20(19)
N32 C40 C39 C34 0.2(2)
N32 C40 C39 C38 178.5(2)
N32 C20 C21 N2 -178.45(15)
N2 S1 C22 C23 -71.55(15)
C31 C4 C6 O7 -53.7(2)
C31 C4 C3 N2 -150.39(16)
C16 C15 C18 O19 -64.79(19)
C27 C26 C25 C24 0.6(4)
C27 C28 C23 C22 -179.79(18)
C27 C28 C23 C24 0.7(3)
C14 O13 C12 C9 171.57(15)
C14 C15 C18 O19 56.4(2)
C36 C37 C38 C39 0.1(4)
C8 O7 C6 C4 -168.59(15)
C8 C9 C12 O13 -58.7(2)
C26 C27 C28 C23 -0.7(3)
C22 S1 N2 C21 -83.75(14)
C22 S1 N2 C3 107.98(14)
C35 C36 C37 C38 -0.5(4)
C35 C34 C33 O1 5.5(5)
C35 C34 C33 N32 -176.8(3)
C35 C34 C39 C40 178.2(2)
C35 C34 C39 C38 -0.4(4)
C40 N32 C33 O1 174.0(3)
C40 N32 C33 C34 -3.8(3)
C40 N32 C20 O19 100.9(2)
C40 N32 C20 C21 -81.8(2)
C33 N32 C40 O2 -179.3(3)
C33 N32 C40 C39 2.4(2)
C33 N32 C20 O19 -92.1(2)
C33 N32 C20 C21 85.1(2)
C33 C34 C35 C36 -179.2(3)
C33 C34 C39 C40 -2.5(3)
C33 C34 C39 C38 179.0(2)
C37 C36 C35 C34 0.5(5)
C37 C38 C39 C34 0.3(4)
C37 C38 C39 C40 -177.8(2)
C25 C24 C23 C22 -179.5(2)
C25 C24 C23 C28 0.0(3)
C5 C4 C6 O7 -172.42(15)
C5 C4 C3 N2 -30.4(2)
C17 C15 C18 O19 175.97(16)
C39 C34 C35 C36 0.0(4)
C39 C34 C33 O1 -173.8(4)
C39 C34 C33 N32 3.9(3)
C28 C27 C26 C25 0.1(3)
C6 O7 C8 C9 175.59(15)
C6 C4 C3 N2 90.94(18)
C10 C9 C8 O7 63.75(19)
C10 C9 C12 O13 -179.27(15)
C11 C9 C8 O7 -175.34(15)
C11 C9 C12 O13 60.3(2)
C20 O19 C18 C15 -175.93(15)
C20 N32 C40 O2 -11.0(4)
C20 N32 C40 C39 170.67(16)
C20 N32 C33 O1 5.3(4)
C20 N32 C33 C34 -172.54(16)
C12 O13 C14 C15 178.29(15)
C12 C9 C8 O7 -55.54(19)
C21 N2 C3 C4 -64.3(2)
C18 O19 C20 N32 -18.3(2)
C18 O19 C20 C21 164.68(17)
C23 C24 C25 C26 -0.6(4)
C3 N2 C21 C20 -70.5(2)
C3 C4 C6 O7 64.32(19)
